data_2234224
loop_
_publ_author_name
'Asiri, Abdullah M.'
'Faidallah, Hassan M.'
'Khan, Khalid A.'
'Ng, Seik Weng'
'Tiekink, Edward R. T.'

_publ_section_title
;
 <i>N</i>,<i>N</i>'-Bis[(<i>E</i>)-1-(thiophen-3-yl)ethylidene]ethane-1,2-diamine
;
_journal_coeditor_code HB6669
_journal_issue 4
_journal_name_full 'Acta Crystallographica Section E'
_journal_page_first o1026
_journal_paper_doi 10.1107/S1600536812009798
_journal_volume 68
_journal_year 2012
_chemical_formula_iupac 'C14 H16 N2 S2'
_chemical_formula_moiety 'C14 H16 N2 S2'
_chemical_formula_sum 'C14 H16 N2 S2'
_chemical_formula_weight 276.41
_chemical_name_common
;
(<i>E</i>)-[1-(Thiophen-3-yl)ethylidene]({2-[(<i>E</i>)-[1-(thiophen-3-yl)\
ethylidene]amino]ethyl})amine
;
_chemical_name_systematic
;
<i>N</i>,<i>N</i>'-Bis[(<i>E</i>)-1-(thiophen-3-yl)ethylidene]ethane-1,2-diamine
;
_space_group_IT_number 14
_symmetry_cell_setting monoclinic
_symmetry_space_group_name_Hall '-P 2ybc'
_symmetry_space_group_name_H-M 'P 1 21/c 1'
_atom_sites_solution_hydrogens geom
_atom_sites_solution_primary direct
_atom_sites_solution_secondary difmap
_audit_creation_method SHELXL-97
_cell_angle_alpha 90.00
_cell_angle_beta 112.894(9)
_cell_angle_gamma 90.00
_cell_formula_units_Z 2
_cell_length_a 7.5231(6)
_cell_length_b 11.2338(6)
_cell_length_c 8.5967(6)
_cell_measurement_reflns_used 1637
_cell_measurement_temperature 100(2)
_cell_measurement_theta_max 27.4971
_cell_measurement_theta_min 2.5667
_cell_volume 669.30(9)
_computing_cell_refinement 'CrysAlis PRO (Agilent, 2011)'
_computing_data_collection 'CrysAlis PRO (Agilent, 2011)'
_computing_data_reduction 'CrysAlis PRO (Agilent, 2011)'
_computing_molecular_graphics 'ORTEP-3 (Farrugia, 1997) and DIAMOND (Brandenburg, 2006)'
_computing_publication_material 'publCIF (Westrip, 2010)'
_computing_structure_refinement 'SHELXL97 (Sheldrick, 2008)'
_computing_structure_solution 'SHELXS97 (Sheldrick, 2008)'
_diffrn_ambient_temperature 100(2)
_diffrn_detector_area_resol_mean 10.4041
_diffrn_measured_fraction_theta_full 0.991
_diffrn_measured_fraction_theta_max 0.991
_diffrn_measurement_device_type 'Agilent SuperNova Dual diffractometer with an Atlas detector'
_diffrn_measurement_method '\w scan'
_diffrn_radiation_monochromator Mirror
_diffrn_radiation_source 'SuperNova (Mo) X-ray Source'
_diffrn_radiation_type MoK\a
_diffrn_radiation_wavelength 0.71073
_diffrn_reflns_av_R_equivalents 0.0325
_diffrn_reflns_av_sigmaI/netI 0.0472
_diffrn_reflns_limit_h_max 9
_diffrn_reflns_limit_h_min -9
_diffrn_reflns_limit_k_max 9
_diffrn_reflns_limit_k_min -14
_diffrn_reflns_limit_l_max 7
_diffrn_reflns_limit_l_min -11
_diffrn_reflns_number 2789
_diffrn_reflns_theta_full 27.56
_diffrn_reflns_theta_max 27.56
_diffrn_reflns_theta_min 2.94
_diffrn_standards_decay_% 0
_diffrn_standards_interval_count 0
_diffrn_standards_interval_time 0
_diffrn_standards_number 0
_exptl_absorpt_coefficient_mu 0.381
_exptl_absorpt_correction_T_max 0.9629
_exptl_absorpt_correction_T_min 0.9277
_exptl_absorpt_correction_type multi-scan
_exptl_absorpt_process_details '(CrysAlis PRO; Agilent, 2011)'
_exptl_crystal_colour colourless
_exptl_crystal_density_diffrn 1.372
_exptl_crystal_density_method 'not measured'
_exptl_crystal_description prism
_exptl_crystal_F_000 292
_exptl_crystal_size_max 0.20
_exptl_crystal_size_mid 0.15
_exptl_crystal_size_min 0.10
_refine_diff_density_max 0.452
_refine_diff_density_min -0.405
_refine_ls_extinction_method none
_refine_ls_goodness_of_fit_ref 1.064
_refine_ls_hydrogen_treatment constr
_refine_ls_matrix_type full
_refine_ls_number_parameters 83
_refine_ls_number_reflns 1542
_refine_ls_number_restraints 0
_refine_ls_restrained_S_all 1.064
_refine_ls_R_factor_all 0.0484
_refine_ls_R_factor_gt 0.0387
_refine_ls_shift/su_max 0.001
_refine_ls_shift/su_mean 0.000
_refine_ls_structure_factor_coef Fsqd
_refine_ls_weighting_details 'calc w=1/[\s^2^(Fo^2^)+(0.0482P)^2^+0.3751P] where P=(Fo^2^+2Fc^2^)/3'
_refine_ls_weighting_scheme calc
_refine_ls_wR_factor_gt 0.0985
_refine_ls_wR_factor_ref 0.1050
_reflns_number_gt 1339
_reflns_number_total 1542
_reflns_threshold_expression I>2\s(I)
_cod_data_source_file hb6669.cif
_cod_data_source_block I
_cod_original_cell_volume 669.30(8)
_cod_original_sg_symbol_H-M 'P 21/c'
_cod_database_code 2234224
_cod_database_fobs_code 2234224

loop_
_symmetry_equiv_pos_as_xyz
'x, y, z'
'-x, y+1/2, -z+1/2'
'-x, -y, -z'
'x, -y-1/2, z-1/2'

loop_
_atom_site_type_symbol
_atom_site_label
_atom_site_fract_x
_atom_site_fract_y
_atom_site_fract_z
_atom_site_U_iso_or_equiv
_atom_site_adp_type
_atom_site_calc_flag
_atom_site_refinement_flags
_atom_site_occupancy
_atom_site_symmetry_multiplicity
S S1 0.88734(7) 0.59544(4) 0.83858(6) 0.01735(17) Uani d . 1 1
N N1 0.6122(2) 0.51740(13) 0.23310(18) 0.0129(3) Uani d . 1 1
C C1 0.7443(3) 0.69397(16) 0.6897(2) 0.0161(4) Uani d . 1 1
H H1 0.7138 0.7719 0.7143 0.019 Uiso calc R 1 1
C C2 0.6805(3) 0.64614(16) 0.5325(2) 0.0138(4) Uani d . 1 1
H H2 0.5985 0.6872 0.4342 0.017 Uiso calc R 1 1
C C3 0.7493(2) 0.52741(15) 0.5294(2) 0.0127(4) Uani d . 1 1
C C4 0.8632(3) 0.48878(16) 0.6889(2) 0.0151(4) Uani d . 1 1
H H4 0.9214 0.4123 0.7133 0.018 Uiso calc R 1 1
C C5 0.7023(2) 0.45986(15) 0.3700(2) 0.0121(4) Uani d . 1 1
C C6 0.7668(3) 0.33137(16) 0.3829(2) 0.0156(4) Uani d . 1 1
H H6A 0.6939 0.2903 0.2764 0.023 Uiso calc R 1 1
H H6B 0.7435 0.2923 0.4751 0.023 Uiso calc R 1 1
H H6C 0.9049 0.3283 0.4055 0.023 Uiso calc R 1 1
C C7 0.5591(3) 0.45805(16) 0.0702(2) 0.0144(4) Uani d . 1 1
H H7A 0.4831 0.3856 0.0675 0.017 Uiso calc R 1 1
H H7B 0.6771 0.4338 0.0537 0.017 Uiso calc R 1 1

loop_
_atom_site_aniso_label
_atom_site_aniso_U_11
_atom_site_aniso_U_22
_atom_site_aniso_U_33
_atom_site_aniso_U_12
_atom_site_aniso_U_13
_atom_site_aniso_U_23
S1 0.0200(3) 0.0185(3) 0.0112(3) 0.00100(18) 0.00349(19) -0.00088(17)
N1 0.0144(8) 0.0129(7) 0.0110(7) -0.0001(6) 0.0043(6) -0.0005(6)
C1 0.0183(9) 0.0150(8) 0.0170(9) 0.0011(7) 0.0091(7) 0.0012(7)
C2 0.0147(9) 0.0151(9) 0.0128(8) 0.0013(7) 0.0065(7) 0.0023(7)
C3 0.0124(8) 0.0129(8) 0.0134(9) -0.0012(7) 0.0057(7) 0.0010(7)
C4 0.0171(9) 0.0137(8) 0.0136(9) 0.0003(7) 0.0052(7) 0.0001(7)
C5 0.0101(8) 0.0123(8) 0.0146(9) -0.0011(6) 0.0055(7) -0.0006(7)
C6 0.0184(9) 0.0125(8) 0.0158(9) 0.0020(7) 0.0064(7) 0.0004(7)
C7 0.0177(9) 0.0124(8) 0.0121(9) 0.0005(7) 0.0047(7) -0.0024(7)

loop_
_atom_type_symbol
_atom_type_description
_atom_type_scat_dispersion_real
_atom_type_scat_dispersion_imag
_atom_type_scat_source
C C 0.0033 0.0016 'International Tables Vol C Tables 4.2.6.8 and 6.1.1.4'
H H 0.0000 0.0000 'International Tables Vol C Tables 4.2.6.8 and 6.1.1.4'
N N 0.0061 0.0033 'International Tables Vol C Tables 4.2.6.8 and 6.1.1.4'
S S 0.1246 0.1234 'International Tables Vol C Tables 4.2.6.8 and 6.1.1.4'

loop_
_geom_angle_atom_site_label_1
_geom_angle_atom_site_label_2
_geom_angle_atom_site_label_3
_geom_angle_site_symmetry_1
_geom_angle_site_symmetry_3
_geom_angle
C4 S1 C1 . . 92.19(9)
C5 N1 C7 . . 120.01(15)
C2 C1 S1 . . 111.31(14)
C2 C1 H1 . . 124.3
S1 C1 H1 . . 124.3
C1 C2 C3 . . 113.35(16)
C1 C2 H2 . . 123.3
C3 C2 H2 . . 123.3
C4 C3 C2 . . 111.37(16)
C4 C3 C5 . . 126.30(16)
C2 C3 C5 . . 122.32(15)
C3 C4 S1 . . 111.78(14)
C3 C4 H4 . . 124.1
S1 C4 H4 . . 124.1
N1 C5 C3 . . 116.16(15)
N1 C5 C6 . . 126.06(15)
C3 C5 C6 . . 117.77(15)
C5 C6 H6A . . 109.5
C5 C6 H6B . . 109.5
H6A C6 H6B . . 109.5
C5 C6 H6C . . 109.5
H6A C6 H6C . . 109.5
H6B C6 H6C . . 109.5
N1 C7 C7 . 3_665 109.65(18)
N1 C7 H7A . . 109.7
C7 C7 H7A 3_665 . 109.7
N1 C7 H7B . . 109.7
C7 C7 H7B 3_665 . 109.7
H7A C7 H7B . . 108.2

loop_
_geom_bond_atom_site_label_1
_geom_bond_atom_site_label_2
_geom_bond_site_symmetry_2
_geom_bond_distance
S1 C4 . 1.7154(18)
S1 C1 . 1.7174(19)
N1 C5 . 1.281(2)
N1 C7 . 1.460(2)
C1 C2 . 1.357(2)
C1 H1 . 0.9500
C2 C3 . 1.435(2)
C2 H2 . 0.9500
C3 C4 . 1.374(2)
C3 C5 . 1.484(2)
C4 H4 . 0.9500
C5 C6 . 1.513(2)
C6 H6A . 0.9800
C6 H6B . 0.9800
C6 H6C . 0.9800
C7 C7 3_665 1.517(3)
C7 H7A . 0.9900
C7 H7B . 0.9900

loop_
_geom_hbond_atom_site_label_D
_geom_hbond_atom_site_label_H
_geom_hbond_atom_site_label_A
_geom_hbond_site_symmetry_A
_geom_hbond_distance_DH
_geom_hbond_distance_HA
_geom_hbond_distance_DA
_geom_hbond_angle_DHA
C1 H1 N1 4_576 0.95 2.51 3.454(2) 172
C6 H6C Cg1 3_766 0.98 2.74 3.624(2) 150

loop_
_geom_torsion_atom_site_label_1
_geom_torsion_atom_site_label_2
_geom_torsion_atom_site_label_3
_geom_torsion_atom_site_label_4
_geom_torsion_site_symmetry_4
_geom_torsion
C4 S1 C1 C2 . 0.34(14)
S1 C1 C2 C3 . -0.7(2)
C1 C2 C3 C4 . 0.8(2)
C1 C2 C3 C5 . -177.97(16)
C2 C3 C4 S1 . -0.6(2)
C5 C3 C4 S1 . 178.19(14)
C1 S1 C4 C3 . 0.13(15)
C7 N1 C5 C3 . -179.72(15)
C7 N1 C5 C6 . 1.3(3)
C4 C3 C5 N1 . -172.11(17)
C2 C3 C5 N1 . 6.5(2)
C4 C3 C5 C6 . 7.0(3)
C2 C3 C5 C6 . -174.39(15)
C5 N1 C7 C7 3_665 175.58(18)
